data_7227521
loop_
_publ_author_name
'Hu, Yue-Qiao'
'Zhang, Tao'
'Li, Mu-Qing'
'Wang, Yanyan'
'Zheng, Zhiping'
'Zheng, Yan-Zhen'

_publ_section_title
;
 Copper(i)/(ii)-redox triggered efficient and green rare-earth separation
 using a heterometallic metal--organic framework
;
_journal_issue 5
_journal_name_full 'Green Chem.'
_journal_page_first 1250
_journal_paper_doi 10.1039/C6GC02833K
_journal_volume 19
_journal_year 2017
_chemical_formula_sum 'C48 H72 Cu2 Gd2 I2 N14 O23'
_chemical_formula_weight 1908.58
_chemical_name_common 1-Gd
_chemical_name_systematic
; 
 ? 
;
_space_group_IT_number 2
_symmetry_cell_setting triclinic
_symmetry_space_group_name_Hall '-P 1'
_symmetry_space_group_name_H-M 'P -1'
_atom_sites_solution_hydrogens geom
_atom_sites_solution_primary direct
_atom_sites_solution_secondary difmap
_audit_creation_method SHELXL-97
_cell_angle_alpha 92.438(2)
_cell_angle_beta 96.979(2)
_cell_angle_gamma 116.3080(10)
_cell_formula_units_Z 1
_cell_length_a 11.1994(12)
_cell_length_b 12.5884(14)
_cell_length_c 15.1740(17)
_cell_measurement_reflns_used 9977
_cell_measurement_temperature 150(2)
_cell_measurement_theta_max 24.78
_cell_measurement_theta_min 2.28
_cell_volume 1892.3(4)
_computing_cell_refinement 'Bruker SMART'
_computing_data_collection 'Bruker SMART'
_computing_data_reduction 'Bruker SAINT'
_computing_molecular_graphics 'Bruker SHELXTL'
_computing_publication_material 'Bruker SHELXTL'
_computing_structure_refinement 'SHELXL-97 (Sheldrick, 1997)'
_computing_structure_solution 'SHELXS-97 (Sheldrick, 1990)'
_diffrn_ambient_temperature 150(2)
_diffrn_measured_fraction_theta_full 0.971
_diffrn_measured_fraction_theta_max 0.971
_diffrn_measurement_device_type 'CCD area detector'
_diffrn_measurement_method 'phi and omega scans'
_diffrn_radiation_monochromator graphite
_diffrn_radiation_source 'fine-focus sealed tube'
_diffrn_radiation_type MoK\a
_diffrn_radiation_wavelength 0.71073
_diffrn_reflns_av_R_equivalents 0.0179
_diffrn_reflns_av_sigmaI/netI 0.0202
_diffrn_reflns_limit_h_max 13
_diffrn_reflns_limit_h_min -13
_diffrn_reflns_limit_k_max 14
_diffrn_reflns_limit_k_min -12
_diffrn_reflns_limit_l_max 17
_diffrn_reflns_limit_l_min -17
_diffrn_reflns_number 15372
_diffrn_reflns_theta_full 24.80
_diffrn_reflns_theta_max 24.80
_diffrn_reflns_theta_min 1.36
_exptl_absorpt_coefficient_mu 3.173
_exptl_absorpt_correction_T_max 0.744
_exptl_absorpt_correction_T_min 0.499
_exptl_absorpt_correction_type multi-scan
_exptl_crystal_colour YELLOW
_exptl_crystal_density_diffrn 1.675
_exptl_crystal_density_method 'not measured'
_exptl_crystal_description BLOCK
_exptl_crystal_F_000 934
_exptl_crystal_size_max 0.223
_exptl_crystal_size_mid 0.185
_exptl_crystal_size_min 0.093
_refine_diff_density_max 1.280
_refine_diff_density_min -0.599
_refine_diff_density_rms 0.107
_refine_ls_extinction_method none
_refine_ls_goodness_of_fit_ref 1.024
_refine_ls_hydrogen_treatment mixed
_refine_ls_matrix_type full
_refine_ls_number_parameters 407
_refine_ls_number_reflns 6323
_refine_ls_number_restraints 26
_refine_ls_restrained_S_all 1.042
_refine_ls_R_factor_all 0.0291
_refine_ls_R_factor_gt 0.0261
_refine_ls_shift/su_max 0.002
_refine_ls_shift/su_mean 0.000
_refine_ls_structure_factor_coef Fsqd
_refine_ls_weighting_details 'calc w=1/[\s^2^(Fo^2^)+(0.0454P)^2^+4.6446P] where P=(Fo^2^+2Fc^2^)/3'
_refine_ls_weighting_scheme calc
_refine_ls_wR_factor_gt 0.0796
_refine_ls_wR_factor_ref 0.0821
_reflns_number_gt 5806
_reflns_number_total 6323
_reflns_threshold_expression >2sigma(I)
_cod_data_source_file c6gc02833k2.cif
_cod_data_source_block 3
_cod_depositor_comments 'Adding full bibliography for 7227519--7227529.cif.'
_cod_original_sg_symbol_H-M P-1
_cod_database_code 7227521

loop_
_symmetry_equiv_pos_as_xyz
'x, y, z'
'-x, -y, -z'

loop_
_atom_site_label
_atom_site_type_symbol
_atom_site_fract_x
_atom_site_fract_y
_atom_site_fract_z
_atom_site_U_iso_or_equiv
_atom_site_adp_type
_atom_site_occupancy
_atom_site_symmetry_multiplicity
_atom_site_calc_flag
_atom_site_refinement_flags
Gd1 Gd 0.793235(19) 0.388903(16) 0.963898(12) 0.02715(8) Uani 1 1 d .
I1 I 1.22489(3) 0.07185(3) 0.50866(2) 0.04439(10) Uani 1 1 d .
Cu1 Cu 1.01313(6) -0.00180(5) 0.58895(4) 0.03779(14) Uani 1 1 d .
O4 O 0.8826(3) 0.5485(3) 0.8743(2) 0.0418(7) Uani 1 1 d .
O2 O 0.9864(3) 0.3823(3) 0.9301(2) 0.0428(8) Uani 1 1 d .
O3 O 1.1088(3) 0.6346(3) 0.8969(2) 0.0403(7) Uani 1 1 d .
O1 O 1.2068(3) 0.4469(3) 0.9484(2) 0.0403(7) Uani 1 1 d .
O5 O 0.7286(4) 0.1787(3) 0.9563(3) 0.0563(9) Uani 1 1 d .
O6 O 0.6079(3) 0.3122(3) 1.0443(2) 0.0461(8) Uani 1 1 d .
N2 N 1.0044(4) 0.8604(3) 0.6627(2) 0.0389(9) Uani 1 1 d .
N1 N 1.0424(4) 0.1273(3) 0.6911(3) 0.0398(9) Uani 1 1 d .
O7 O 0.6986(4) 0.2993(4) 0.8052(3) 0.0614(10) Uani 1 1 d .
O8 O 0.5872(4) 0.3737(4) 0.8675(3) 0.0621(10) Uani 1 1 d .
C9 C 0.9990(4) 0.7025(4) 0.7876(3) 0.0334(9) Uani 1 1 d .
N4 N 0.5062(5) 0.3684(4) 1.1430(3) 0.0553(11) Uani 1 1 d .
C8 C 1.1185(5) 0.7808(4) 0.7622(3) 0.0431(11) Uani 1 1 d .
H8A H 1.2012 0.7821 0.7872 0.052 Uiso 1 1 calc R
C6 C 1.0901(5) 0.3779(4) 0.9103(3) 0.0335(9) Uani 1 1 d .
C12 C 0.9964(5) 0.6211(4) 0.8588(3) 0.0341(9) Uani 1 1 d .
N5 N 0.5998(5) 0.3237(4) 0.7993(3) 0.0613(13) Uani 1 1 d .
C3 C 1.0737(4) 0.2883(4) 0.8351(3) 0.0329(9) Uani 1 1 d .
C2 C 1.1849(5) 0.2872(4) 0.8047(3) 0.0421(11) Uani 1 1 d .
H2A H 1.2736 0.3410 0.8326 0.051 Uiso 1 1 calc R
C10 C 0.8824(5) 0.7017(5) 0.7464(4) 0.0565(15) Uani 1 1 d .
H10A H 0.7976 0.6467 0.7603 0.068 Uiso 1 1 calc R
C4 C 0.9472(5) 0.2065(5) 0.7931(3) 0.0473(12) Uani 1 1 d .
H4A H 0.8687 0.2041 0.8127 0.057 Uiso 1 1 calc R
C1 C 1.1647(5) 0.2061(4) 0.7326(3) 0.0441(11) Uani 1 1 d .
H1A H 1.2416 0.2066 0.7117 0.053 Uiso 1 1 calc R
C7 C 1.1168(5) 0.8573(4) 0.7001(3) 0.0443(11) Uani 1 1 d .
H7A H 1.2000 0.9104 0.6831 0.053 Uiso 1 1 calc R
N6 N 0.5140(5) 0.9615(5) 0.6793(4) 0.0688(14) Uani 1 1 d .
C5 C 0.9355(5) 0.1279(5) 0.7223(4) 0.0505(13) Uani 1 1 d .
H5A H 0.8478 0.0717 0.6944 0.061 Uiso 1 1 calc R
N3 N 0.7195(6) 0.0220(4) 1.0278(4) 0.0695(14) Uani 1 1 d .
C18 C 0.6044(5) 0.3472(5) 1.1213(4) 0.0472(12) Uani 1 1 d .
H18A H 0.6766 0.3593 1.1670 0.057 Uiso 1 1 calc R
C11 C 0.8887(5) 0.7804(5) 0.6854(4) 0.0570(15) Uani 1 1 d .
H11A H 0.8067 0.7782 0.6577 0.068 Uiso 1 1 calc R
C15 C 0.6869(6) 0.1080(4) 1.0124(4) 0.0523(13) Uani 1 1 d .
H15A H 0.6263 0.1168 1.0472 0.063 Uiso 1 1 calc R
O9 O 0.5213(7) 0.2982(7) 0.7300(4) 0.127(2) Uani 1 1 d .
N7 N -0.0071(7) 0.3924(5) 0.5914(4) 0.0855(18) Uani 1 1 d D
O10 O 0.4920(8) 0.8964(6) 0.8148(4) 0.138(3) Uani 1 1 d .
C17 C 0.5043(8) 0.4045(8) 1.2346(5) 0.086(2) Uani 1 1 d .
H17A H 0.5849 0.4109 1.2727 0.128 Uiso 1 1 calc R
H17B H 0.4236 0.3450 1.2549 0.128 Uiso 1 1 calc R
H17C H 0.5032 0.4819 1.2382 0.128 Uiso 1 1 calc R
C20 C 0.5659(7) 1.0623(7) 0.6304(5) 0.0773(19) Uani 1 1 d .
H20A H 0.6186 1.1346 0.6721 0.116 Uiso 1 1 calc R
H20B H 0.4910 1.0691 0.5949 0.116 Uiso 1 1 calc R
H20C H 0.6239 1.0525 0.5906 0.116 Uiso 1 1 calc R
C21 C 0.5358(9) 0.9756(7) 0.7667(5) 0.093(2) Uani 1 1 d .
H21A H 0.5903 1.0543 0.7950 0.111 Uiso 1 1 calc R
C14 C 0.6606(8) -0.0635(6) 1.0922(5) 0.083(2) Uani 1 1 d .
H14A H 0.5996 -0.0425 1.1216 0.125 Uiso 1 1 calc R
H14B H 0.7329 -0.0608 1.1371 0.125 Uiso 1 1 calc R
H14C H 0.6102 -0.1440 1.0608 0.125 Uiso 1 1 calc R
C19 C 0.4348(9) 0.8466(7) 0.6286(6) 0.110(3) Uani 1 1 d .
H19A H 0.4052 0.7849 0.6694 0.165 Uiso 1 1 calc R
H19B H 0.4895 0.8306 0.5892 0.165 Uiso 1 1 calc R
H19C H 0.3557 0.8462 0.5925 0.165 Uiso 1 1 calc R
C16 C 0.3953(8) 0.3548(8) 1.0757(6) 0.097(3) Uani 1 1 d .
H16A H 0.4090 0.3300 1.0172 0.145 Uiso 1 1 calc R
H16B H 0.3916 0.4310 1.0738 0.145 Uiso 1 1 calc R
H16C H 0.3104 0.2942 1.0906 0.145 Uiso 1 1 calc R
O11 O 0.1761(11) 0.5323(11) 0.6691(8) 0.200(4) Uani 1 1 d DU
C24 C 0.0617(14) 0.4758(13) 0.6634(10) 0.230(8) Uani 1 1 d DU
H24A H 0.0151 0.4868 0.7084 0.276 Uiso 1 1 calc R
C13 C 0.8152(12) 0.0062(10) 0.9778(10) 0.165(6) Uani 1 1 d .
H13A H 0.8472 0.0688 0.9378 0.248 Uiso 1 1 calc R
H13B H 0.7706 -0.0720 0.9425 0.248 Uiso 1 1 calc R
H13C H 0.8920 0.0113 1.0196 0.248 Uiso 1 1 calc R
C23 C -0.0155(17) 0.3207(13) 0.5239(10) 0.190(6) Uani 1 1 d U
H23A H 0.0754 0.3353 0.5146 0.284 Uiso 1 1 calc R
H23B H -0.0619 0.3349 0.4701 0.284 Uiso 1 1 calc R
H23C H -0.0662 0.2379 0.5362 0.284 Uiso 1 1 calc R
C22 C -0.1417(19) 0.3683(18) 0.6021(13) 0.248(9) Uani 1 1 d U
H22A H -0.2056 0.3097 0.5533 0.372 Uiso 1 1 calc R
H22B H -0.1508 0.4422 0.6008 0.372 Uiso 1 1 calc R
H22C H -0.1610 0.3365 0.6593 0.372 Uiso 1 1 calc R
O1W O 0.5000 0.5000 1.5000 0.289(10) Uiso 1 2 d S

loop_
_atom_site_aniso_label
_atom_site_aniso_U_11
_atom_site_aniso_U_22
_atom_site_aniso_U_33
_atom_site_aniso_U_23
_atom_site_aniso_U_13
_atom_site_aniso_U_12
Gd1 0.03232(13) 0.02536(12) 0.02516(12) 0.00189(8) 0.00418(8) 0.01442(9)
I1 0.03790(18) 0.0591(2) 0.03706(18) 0.00769(14) 0.00724(13) 0.02218(15)
Cu1 0.0499(3) 0.0390(3) 0.0297(3) 0.0051(2) 0.0079(2) 0.0242(3)
O4 0.0431(18) 0.0406(18) 0.0376(17) 0.0159(14) 0.0057(14) 0.0144(15)
O2 0.052(2) 0.0494(19) 0.0407(18) 0.0043(15) 0.0151(15) 0.0338(16)
O3 0.0431(18) 0.0471(18) 0.0336(17) 0.0112(14) 0.0036(14) 0.0231(15)
O1 0.0472(19) 0.0361(17) 0.0383(17) -0.0063(14) 0.0048(14) 0.0208(15)
O5 0.079(3) 0.0314(18) 0.055(2) 0.0044(16) 0.0143(19) 0.0213(17)
O6 0.0427(18) 0.0435(18) 0.050(2) 0.0086(15) 0.0168(15) 0.0148(15)
N2 0.044(2) 0.043(2) 0.036(2) 0.0136(17) 0.0083(16) 0.0228(18)
N1 0.044(2) 0.042(2) 0.035(2) -0.0050(16) 0.0073(17) 0.0214(18)
O7 0.070(3) 0.065(2) 0.053(2) -0.0157(19) -0.0167(19) 0.042(2)
O8 0.054(2) 0.094(3) 0.047(2) -0.003(2) -0.0014(17) 0.044(2)
C9 0.039(2) 0.035(2) 0.028(2) 0.0087(17) 0.0058(18) 0.0177(19)
N4 0.052(3) 0.065(3) 0.059(3) 0.006(2) 0.014(2) 0.033(2)
C8 0.040(3) 0.049(3) 0.043(3) 0.018(2) 0.005(2) 0.021(2)
C6 0.046(3) 0.033(2) 0.030(2) 0.0057(18) 0.0098(19) 0.024(2)
C12 0.046(3) 0.032(2) 0.026(2) 0.0036(17) 0.0046(19) 0.020(2)
N5 0.059(3) 0.065(3) 0.051(3) -0.004(2) -0.017(2) 0.026(2)
C3 0.039(2) 0.034(2) 0.029(2) 0.0015(17) 0.0073(18) 0.0195(19)
C2 0.036(2) 0.044(3) 0.044(3) -0.008(2) 0.003(2) 0.018(2)
C10 0.038(3) 0.068(4) 0.067(4) 0.040(3) 0.016(2) 0.022(3)
C4 0.035(2) 0.055(3) 0.051(3) -0.012(2) 0.009(2) 0.021(2)
C1 0.040(3) 0.051(3) 0.045(3) -0.008(2) 0.011(2) 0.025(2)
C7 0.039(3) 0.046(3) 0.046(3) 0.020(2) 0.011(2) 0.016(2)
N6 0.064(3) 0.075(4) 0.058(3) -0.003(3) 0.012(2) 0.024(3)
C5 0.038(3) 0.056(3) 0.050(3) -0.016(2) 0.003(2) 0.017(2)
N3 0.082(4) 0.043(3) 0.084(4) 0.017(2) 0.010(3) 0.028(2)
C18 0.041(3) 0.055(3) 0.048(3) 0.013(2) 0.014(2) 0.022(2)
C11 0.039(3) 0.071(4) 0.068(4) 0.041(3) 0.010(2) 0.027(3)
C15 0.062(3) 0.030(3) 0.057(3) -0.001(2) 0.003(3) 0.016(2)
O9 0.131(5) 0.189(7) 0.074(4) -0.044(4) -0.058(3) 0.108(5)
N7 0.111(5) 0.064(4) 0.063(4) -0.009(3) -0.003(3) 0.029(3)
O10 0.194(7) 0.085(4) 0.094(4) 0.035(4) 0.052(5) 0.018(4)
C17 0.087(5) 0.118(6) 0.069(4) 0.002(4) 0.030(4) 0.059(5)
C20 0.081(5) 0.090(5) 0.070(4) 0.005(4) 0.007(4) 0.049(4)
C21 0.107(6) 0.074(5) 0.069(5) 0.000(4) 0.024(4) 0.015(4)
C14 0.105(6) 0.047(3) 0.088(5) 0.025(3) 0.002(4) 0.027(3)
C19 0.103(6) 0.085(6) 0.114(7) -0.023(5) 0.023(5) 0.019(5)
C16 0.084(5) 0.124(7) 0.103(6) -0.023(5) -0.013(4) 0.075(5)
O11 0.163(7) 0.200(8) 0.228(8) 0.058(6) -0.018(6) 0.082(6)
C24 0.248(12) 0.205(11) 0.240(12) 0.075(9) 0.025(9) 0.105(9)
C13 0.190(12) 0.133(9) 0.273(16) 0.111(10) 0.145(12) 0.127(9)
C23 0.255(11) 0.167(9) 0.157(9) 0.004(7) 0.031(8) 0.106(8)
C22 0.224(11) 0.279(12) 0.255(12) 0.071(9) 0.044(9) 0.121(9)

loop_
_atom_type_symbol
_atom_type_description
_atom_type_scat_dispersion_real
_atom_type_scat_dispersion_imag
_atom_type_scat_source
C C 0.0033 0.0016 'International Tables Vol C Tables 4.2.6.8 and 6.1.1.4'
H H 0.0000 0.0000 'International Tables Vol C Tables 4.2.6.8 and 6.1.1.4'
N N 0.0061 0.0033 'International Tables Vol C Tables 4.2.6.8 and 6.1.1.4'
O O 0.0106 0.0060 'International Tables Vol C Tables 4.2.6.8 and 6.1.1.4'
Cu Cu 0.3201 1.2651 'International Tables Vol C Tables 4.2.6.8 and 6.1.1.4'
I I -0.4742 1.8119 'International Tables Vol C Tables 4.2.6.8 and 6.1.1.4'
Gd Gd -0.1653 3.9035 'International Tables Vol C Tables 4.2.6.8 and 6.1.1.4'

loop_
_geom_angle_atom_site_label_1
_geom_angle_atom_site_label_2
_geom_angle_atom_site_label_3
_geom_angle
_geom_angle_site_symmetry_1
_geom_angle_site_symmetry_3
O2 Gd1 O3 77.79(11) . 2_767
O2 Gd1 O6 147.45(12) . .
O3 Gd1 O6 77.05(12) 2_767 .
O2 Gd1 O4 76.76(11) . .
O3 Gd1 O4 128.54(11) 2_767 .
O6 Gd1 O4 135.62(12) . .
O2 Gd1 O5 78.09(13) . .
O3 Gd1 O5 75.97(12) 2_767 .
O6 Gd1 O5 76.03(13) . .
O4 Gd1 O5 138.81(12) . .
O2 Gd1 O1 124.14(11) . 2_767
O3 Gd1 O1 81.39(11) 2_767 2_767
O6 Gd1 O1 71.60(11) . 2_767
O4 Gd1 O1 77.22(11) . 2_767
O5 Gd1 O1 143.82(12) . 2_767
O2 Gd1 O8 132.18(12) . .
O3 Gd1 O8 147.92(12) 2_767 .
O6 Gd1 O8 70.90(13) . .
O4 Gd1 O8 76.95(13) . .
O5 Gd1 O8 97.12(14) . .
O1 Gd1 O8 87.30(12) 2_767 .
O2 Gd1 O7 83.96(13) . .
O3 Gd1 O7 145.23(12) 2_767 .
O6 Gd1 O7 105.85(14) . .
O4 Gd1 O7 73.94(13) . .
O5 Gd1 O7 71.42(13) . .
O1 Gd1 O7 132.97(12) 2_767 .
O8 Gd1 O7 50.54(13) . .
O2 Gd1 N5 108.37(14) . .
O3 Gd1 N5 157.81(13) 2_767 .
O6 Gd1 N5 88.43(14) . .
O4 Gd1 N5 73.42(13) . .
O5 Gd1 N5 84.36(14) . .
O1 Gd1 N5 110.11(13) 2_767 .
O8 Gd1 N5 25.01(13) . .
O7 Gd1 N5 25.54(13) . .
Cu1 I1 Cu1 61.60(2) . 2_756
N2 Cu1 N1 100.45(16) 1_545 .
N2 Cu1 I1 109.48(11) 1_545 .
N1 Cu1 I1 109.57(11) . .
N2 Cu1 I1 107.88(11) 1_545 2_756
N1 Cu1 I1 109.54(11) . 2_756
I1 Cu1 I1 118.40(2) . 2_756
N2 Cu1 Cu1 128.71(11) 1_545 2_756
N1 Cu1 Cu1 130.82(12) . 2_756
I1 Cu1 Cu1 59.57(2) . 2_756
I1 Cu1 Cu1 58.83(2) 2_756 2_756
C12 O4 Gd1 137.5(3) . .
C6 O2 Gd1 178.9(3) . .
C12 O3 Gd1 139.0(3) . 2_767
C6 O1 Gd1 110.5(3) . 2_767
C15 O5 Gd1 130.2(3) . .
C18 O6 Gd1 127.3(3) . .
C7 N2 C11 116.5(4) . .
C7 N2 Cu1 121.0(3) . 1_565
C11 N2 Cu1 121.9(3) . 1_565
C1 N1 C5 117.2(4) . .
C1 N1 Cu1 122.9(3) . .
C5 N1 Cu1 119.7(3) . .
N5 O7 Gd1 95.9(3) . .
N5 O8 Gd1 96.7(3) . .
C10 C9 C8 117.5(4) . .
C10 C9 C12 121.2(4) . .
C8 C9 C12 121.3(4) . .
C18 N4 C17 121.3(5) . .
C18 N4 C16 120.7(5) . .
C17 N4 C16 117.9(5) . .
C9 C8 C7 119.4(4) . .
O1 C6 O2 123.2(4) . .
O1 C6 C3 118.3(4) . .
O2 C6 C3 118.5(4) . .
O4 C12 O3 126.9(4) . .
O4 C12 C9 116.8(4) . .
O3 C12 C9 116.3(4) . .
O9 N5 O8 122.2(6) . .
O9 N5 O7 121.0(6) . .
O8 N5 O7 116.8(4) . .
O9 N5 Gd1 178.7(6) . .
O8 N5 Gd1 58.3(2) . .
O7 N5 Gd1 58.5(2) . .
C4 C3 C2 118.0(4) . .
C4 C3 C6 120.9(4) . .
C2 C3 C6 121.1(4) . .
C3 C2 C1 119.0(4) . .
C11 C10 C9 119.8(5) . .
C3 C4 C5 119.5(4) . .
N1 C1 C2 123.2(4) . .
N2 C7 C8 123.4(4) . .
C21 N6 C20 120.1(6) . .
C21 N6 C19 122.6(7) . .
C20 N6 C19 117.2(6) . .
N1 C5 C4 123.0(5) . .
C15 N3 C13 119.6(6) . .
C15 N3 C14 122.8(6) . .
C13 N3 C14 117.6(6) . .
O6 C18 N4 123.5(5) . .
N2 C11 C10 123.4(5) . .
O5 C15 N3 125.4(6) . .
C23 N7 C24 153.3(13) . .
C23 N7 C22 107.4(12) . .
C24 N7 C22 99.0(12) . .
O10 C21 N6 125.5(8) . .
O11 C24 N7 119.6(16) . .

loop_
_geom_bond_atom_site_label_1
_geom_bond_atom_site_label_2
_geom_bond_distance
_geom_bond_site_symmetry_2
Gd1 O2 2.319(3) .
Gd1 O3 2.351(3) 2_767
Gd1 O6 2.381(3) .
Gd1 O4 2.381(3) .
Gd1 O5 2.407(3) .
Gd1 O1 2.411(3) 2_767
Gd1 O8 2.503(4) .
Gd1 O7 2.506(4) .
Gd1 N5 2.922(4) .
I1 Cu1 2.6110(7) .
I1 Cu1 2.6312(7) 2_756
Cu1 N2 2.077(4) 1_545
Cu1 N1 2.084(4) .
Cu1 I1 2.6312(7) 2_756
Cu1 Cu1 2.6841(11) 2_756
O4 C12 1.254(5) .
O2 C6 1.258(5) .
O3 C12 1.254(5) .
O3 Gd1 2.351(3) 2_767
O1 C6 1.250(5) .
O1 Gd1 2.411(3) 2_767
O5 C15 1.237(6) .
O6 C18 1.243(6) .
N2 C7 1.334(6) .
N2 C11 1.339(6) .
N2 Cu1 2.077(4) 1_565
N1 C1 1.337(6) .
N1 C5 1.343(6) .
O7 N5 1.267(6) .
O8 N5 1.244(6) .
C9 C10 1.373(7) .
C9 C8 1.378(6) .
C9 C12 1.515(6) .
N4 C18 1.315(7) .
N4 C17 1.449(8) .
N4 C16 1.451(8) .
C8 C7 1.379(7) .
C6 C3 1.504(6) .
N5 O9 1.216(6) .
C3 C4 1.381(6) .
C3 C2 1.386(6) .
C2 C1 1.390(6) .
C10 C11 1.371(7) .
C4 C5 1.382(7) .
N6 C21 1.309(9) .
N6 C20 1.425(9) .
N6 C19 1.439(9) .
N3 C15 1.308(7) .
N3 C13 1.462(11) .
N3 C14 1.471(8) .
N7 C23 1.302(14) .
N7 C24 1.367(10) .
N7 C22 1.432(18) .
O10 C21 1.218(9) .
O11 C24 1.146(9) .
